data_7009664
loop_
_publ_author_name
'Angus, Patricia M.'
'Elliott, Anthony J.'
'Sargeson, Alan M.'
'Willis, Anthony C.'

_publ_section_title
;
 Template synthesis of amidine- and amide-functionalised cobalt(III)
 hexaaza cage complexes
;
_journal_issue 17
_journal_name_full 'Journal of the Chemical Society, Dalton Transactions'
_journal_page_first 2933
_journal_paper_doi 10.1039/b002531n
_journal_year 2000
_chemical_formula_moiety 'C16 H32 Co N7 2-, 2(Cl O4 -) '
_chemical_formula_sum 'C16 H32 Cl2 Co N7 O8'
_chemical_formula_weight 580.31
_space_group_IT_number 15
_symmetry_cell_setting monoclinic
_symmetry_Int_Tables_number 15
_symmetry_space_group_name_Hall '-C 2yc'
_symmetry_space_group_name_H-M 'C 1 2/c 1'
_audit_creation_date 2000-03-15
_audit_creation_method 'by teXsan v1.8'
_audit_update_record
;
1994-07-19  Report prepared by ACW for AJE etc
2000-03-15  Cif produced
2000-03-15  ACW modifies cif
2000-03-16  cif passes checkcif with alerts arising from max 2theta
;
_cell_angle_alpha 90
_cell_angle_beta 108.522(6)
_cell_angle_gamma 90
_cell_formula_units_Z 8
_cell_length_a 26.143(1)
_cell_length_b 10.794(2)
_cell_length_c 17.061(2)
_cell_measurement_reflns_used 24
_cell_measurement_temperature 213.2
_cell_measurement_theta_max 54.9
_cell_measurement_theta_min 52.2
_cell_volume 4565.0(10)
_computing_cell_refinement 'MSC/AFC Diffractometer Control'
_computing_data_collection 'MSC/AFC Diffractometer Control'
_computing_data_reduction 'teXsan (MSC, 1992-1997)'
_computing_publication_material 'teXsan (MSC, 1992-1997)'
_computing_structure_refinement 'teXsan (MSC, 1992-1997)'
_computing_structure_solution
;
SHELXS86 (Sheldrick, 1985)
;
_diffrn_ambient_temperature 213.2
_diffrn_measurement_device_details
;
Rigaku AFC6R diffractometer with extended arm and
evacuated collimator and beam tunnel.
Data cannot be collected beyond \y 60 deg in this configuration.
;
_diffrn_measurement_device_type 'Rigaku AFC6R'
_diffrn_measurement_method \w-2\q
_diffrn_orient_matrix_UB_11 0.01055
_diffrn_orient_matrix_UB_12 -0.04954
_diffrn_orient_matrix_UB_13 0.05223
_diffrn_orient_matrix_UB_21 0.03886
_diffrn_orient_matrix_UB_22 0.01821
_diffrn_orient_matrix_UB_23 0.00820
_diffrn_orient_matrix_UB_31 -0.00243
_diffrn_orient_matrix_UB_32 0.07614
_diffrn_orient_matrix_UB_33 0.03203
_diffrn_radiation_detector 'scintillation counter'
_diffrn_radiation_monochromator graphite
_diffrn_radiation_source 'Rigaku rotating anode'
_diffrn_radiation_type 'Cu K\a'
_diffrn_radiation_wavelength 1.5418
_diffrn_reflns_av_R_equivalents 0.02839
_diffrn_reflns_limit_h_max 27
_diffrn_reflns_limit_h_min -29
_diffrn_reflns_limit_k_max 12
_diffrn_reflns_limit_k_min 0
_diffrn_reflns_limit_l_max 19
_diffrn_reflns_limit_l_min 0
_diffrn_reflns_number 3734
_diffrn_reflns_reduction_process 'Lp corrections applied'
_diffrn_reflns_theta_max 60.05
_diffrn_reflns_theta_min 3.57
_diffrn_standards_decay_% -0.44
_diffrn_standards_interval_count 150
_diffrn_standards_number 3
_exptl_absorpt_coefficient_mu 8.588
_exptl_absorpt_correction_T_max 0.580
_exptl_absorpt_correction_T_min 0.396
_exptl_absorpt_correction_type analytical
_exptl_absorpt_process_details
;
analytical (de Meulenaer & Tompa, 1965)
;
_exptl_crystal_colour orange
_exptl_crystal_density_diffrn 1.689
_exptl_crystal_density_meas ?
_exptl_crystal_description block
_exptl_crystal_F_000 2416.00
_exptl_crystal_size_max 0.17
_exptl_crystal_size_mid 0.09
_exptl_crystal_size_min 0.07
_refine_diff_density_max 0.30
_refine_diff_density_min -0.32
_refine_ls_extinction_method none
_refine_ls_goodness_of_fit_ref 1.640
_refine_ls_hydrogen_treatment refxyz
_refine_ls_matrix_type full
_refine_ls_number_constraints 0
_refine_ls_number_parameters 404
_refine_ls_number_reflns 2284
_refine_ls_number_restraints 0
_refine_ls_R_factor_gt 0.0330
_refine_ls_shift/su_max 0.0410
_refine_ls_shift/su_mean 0.001
_refine_ls_structure_factor_coef F
_refine_ls_weighting_details 'w = 1/[\s^2^(Fo) + 0.00001|Fo|^2^]'
_refine_ls_weighting_scheme calc
_refine_ls_wR_factor_ref 0.0260
_reflns_number_gt 2284
_reflns_number_total 3385
_reflns_threshold_expression I>3.00\s(I)
_cod_data_source_file b002531n.txt
_cod_data_source_block AJE3_-60_deg_C_-_crystal_#2
_cod_depositor_comments
;
The following automatic conversions were performed:

'_refine_ls_weighting_scheme' value 'w = 1/[\s^2^(Fo) +
0.00001|Fo|^2^]' was changed to 'calc'. New tag
'_refine_ls_weighting_details' was created. The value of the new tag
was set to 'w = 1/[\s^2^(Fo) + 0.00001|Fo|^2^]'.

Automatic conversion script
Id: cif_fix_values 3143 2015-03-26 13:38:13Z robertas 
;
_cod_original_cell_volume 4564.9(9)
_cod_original_sg_symbol_H-M 'C 2/c      '
_cod_original_formula_sum 'C16 H32 Cl2 Co N7 O8 '
_cod_database_code 7009664

loop_
_symmetry_equiv_pos_as_xyz
'   +x,   +y,   +z'
'  1/2+x,   1/2+y,   +z'
'   -x,   +y,1/2-z'
'   1/2-x,   1/2+y,   1/2-z'
'   -x,   -y,   -z'
'   1/2-x,   1/2-y,   -z'
'   +x,   -y,1/2+z'
'   1/2+x,   1/2-y,   1/2+z'

loop_
_atom_site_label
_atom_site_fract_x
_atom_site_fract_y
_atom_site_fract_z
_atom_site_U_iso_or_equiv
_atom_site_occupancy
_atom_site_refinement_flags
_atom_site_adp_type
_atom_site_calc_flag
_atom_site_calc_attached_atom
Co(1) 0.36008(2) 0.24600(7) 0.32275(4) 0.0151(2) 1.000 . Uani d ?
Cl(1) 0.0000 0.2946(2) 0.2500 0.0364(5) 1. ST Uani d ?
Cl(2) 0.12091(5) 0.2995(1) 0.04847(8) 0.0367(4) 1.000 . Uani d ?
Cl(3) 0.5000 0.3139(1) 0.2500 0.0346(5) 1. ST Uani d ?
O(11) 0.0325(1) 0.3709(3) 0.3159(2) 0.046(1) 1.000 . Uani d ?
O(12) 0.0347(1) 0.2206(4) 0.2206(3) 0.090(2) 1.000 . Uani d ?
O(21) 0.1148(2) 0.4205(3) 0.0138(2) 0.069(1) 1.000 . Uani d ?
O(22) 0.1449(2) 0.2223(3) 0.0032(2) 0.069(1) 1.000 . Uani d ?
O(23) 0.0703(1) 0.2529(4) 0.0472(2) 0.077(1) 1.000 . Uani d ?
O(24) 0.1553(1) 0.3067(4) 0.1320(2) 0.083(2) 1.000 . Uani d ?
O(31) 0.2458(1) -0.0061(3) 0.2091(2) 0.0272(9) 1.000 . Uani d ?
O(50) 0.1530(2) 0.2780(4) 0.3060(3) 0.072(2) 1.000 . Uani d ?
N(1) 0.2564(1) 0.0120(3) 0.0190(2) 0.036(1) 1.000 . Uani d ?
N(12) 0.3986(1) 0.1521(3) 0.2590(2) 0.018(1) 1.000 . Uani d ?
N(15) 0.4071(1) 0.1599(3) 0.4212(2) 0.021(1) 1.000 . Uani d ?
N(22) 0.3184(1) 0.3358(3) 0.2211(2) 0.019(1) 1.000 . Uani d ?
N(25) 0.4121(1) 0.3845(3) 0.3434(2) 0.018(1) 1.000 . Uani d ?
N(32) 0.3051(1) 0.1237(3) 0.2987(2) 0.017(1) 1.000 . Uani d ?
N(35) 0.3200(1) 0.3137(3) 0.3933(2) 0.017(1) 1.000 . Uani d ?
C(1) 0.2776(2) 0.0580(4) 0.0801(3) 0.025(1) 1.000 . Uani d ?
C(2) 0.3054(2) 0.1216(4) 0.1589(2) 0.020(1) 1.000 . Uani d ?
C(3) 0.4121(2) 0.3682(4) 0.4915(3) 0.022(1) 1.000 . Uani d ?
C(4) 0.4368(2) 0.4310(5) 0.5751(3) 0.034(2) 1.000 . Uani d ?
C(11) 0.3662(2) 0.1019(4) 0.1766(3) 0.023(1) 1.000 . Uani d ?
C(13) 0.4300(2) 0.0532(4) 0.3139(3) 0.027(1) 1.000 . Uani d ?
C(14) 0.4532(2) 0.1070(4) 0.3983(3) 0.028(1) 1.000 . Uani d ?
C(16) 0.4250(2) 0.2299(5) 0.5015(3) 0.027(1) 1.000 . Uani d ?
C(21) 0.2904(2) 0.2605(4) 0.1465(3) 0.023(1) 1.000 . Uani d ?
C(23) 0.3556(2) 0.4307(4) 0.2050(3) 0.023(1) 1.000 . Uani d ?
C(24) 0.3854(2) 0.4877(4) 0.2868(3) 0.025(1) 1.000 . Uani d ?
C(26) 0.4377(2) 0.4241(4) 0.4310(3) 0.027(1) 1.000 . Uani d ?
C(31) 0.2839(2) 0.0709(4) 0.2273(3) 0.021(1) 1.000 . Uani d ?
C(33) 0.2755(2) 0.1092(4) 0.3582(3) 0.025(1) 1.000 . Uani d ?
C(34) 0.2948(2) 0.2074(4) 0.4242(3) 0.024(1) 1.000 . Uani d ?
C(36) 0.3515(2) 0.3939(4) 0.4632(3) 0.025(1) 1.000 . Uani d ?
H(4A) 0.424(2) 0.393(4) 0.616(2) 0.040 1.000 . Uiso d ?
H(4B) 0.429(2) 0.518(4) 0.570(2) 0.040 1.000 . Uiso d ?
H(4C) 0.472(2) 0.417(4) 0.595(2) 0.040 1.000 . Uiso d ?
H(11A) 0.372(1) 0.011(4) 0.174(2) 0.027 1.000 . Uiso d ?
H(11B) 0.378(1) 0.146(3) 0.135(2) 0.027 1.000 . Uiso d ?
H(12) 0.422(1) 0.203(3) 0.250(2) 0.022 1.000 . Uiso d ?
H(13A) 0.457(1) 0.026(3) 0.293(2) 0.032 1.000 . Uiso d ?
H(13B) 0.403(1) -0.015(3) 0.314(2) 0.032 1.000 . Uiso d ?
H(14A) 0.472(2) 0.052(4) 0.436(2) 0.034 1.000 . Uiso d ?
H(14B) 0.483(1) 0.181(3) 0.401(2) 0.034 1.000 . Uiso d ?
H(15) 0.391(2) 0.098(3) 0.427(2) 0.025 1.000 . Uiso d ?
H(16A) 0.411(1) 0.194(3) 0.544(2) 0.032 1.000 . Uiso d ?
H(16B) 0.461(1) 0.221(4) 0.522(2) 0.032 1.000 . Uiso d ?
H(21A) 0.250(1) 0.274(3) 0.134(2) 0.028 1.000 . Uiso d ?
H(21B) 0.299(1) 0.291(3) 0.100(2) 0.028 1.000 . Uiso d ?
H(22) 0.293(1) 0.373(3) 0.235(2) 0.022 1.000 . Uiso d ?
H(23A) 0.381(1) 0.388(3) 0.177(2) 0.027 1.000 . Uiso d ?
H(23B) 0.335(1) 0.487(3) 0.165(2) 0.027 1.000 . Uiso d ?
H(24A) 0.360(1) 0.530(3) 0.309(2) 0.030 1.000 . Uiso d ?
H(24B) 0.410(1) 0.546(4) 0.282(2) 0.030 1.000 . Uiso d ?
H(25) 0.437(1) 0.355(3) 0.326(2) 0.021 1.000 . Uiso d ?
H(26A) 0.475(1) 0.398(3) 0.449(2) 0.032 1.000 . Uiso d ?
H(26B) 0.435(1) 0.512(4) 0.432(2) 0.032 1.000 . Uiso d ?
H(33A) 0.238(1) 0.123(4) 0.331(2) 0.030 1.000 . Uiso d ?
H(33B) 0.284(1) 0.025(3) 0.384(2) 0.030 1.000 . Uiso d ?
H(34A) 0.325(1) 0.176(3) 0.475(2) 0.028 1.000 . Uiso d ?
H(34B) 0.264(1) 0.237(4) 0.440(2) 0.028 1.000 . Uiso d ?
H(35) 0.293(1) 0.366(3) 0.359(2) 0.021 1.000 . Uiso d ?
H(36A) 0.339(1) 0.384(4) 0.509(2) 0.030 1.000 . Uiso d ?
H(36B) 0.346(1) 0.488(3) 0.444(2) 0.030 1.000 . Uiso d ?
H(50A) 0.117(2) 0.277(5) 0.294(3) 0.085 1.000 . Uiso d ?
H(50B) 0.161(2) 0.291(5) 0.253(3) 0.085 1.000 . Uiso d ?

loop_
_atom_site_aniso_label
_atom_site_aniso_U_11
_atom_site_aniso_U_22
_atom_site_aniso_U_33
_atom_site_aniso_U_12
_atom_site_aniso_U_13
_atom_site_aniso_U_23
Co(1) 0.0140(3) 0.0136(3) 0.0187(3) 0.0002(3) 0.0066(3) 0.0011(3)
Cl(1) 0.0300(9) 0.0256(9) 0.056(1) 0.0000 0.0165(9) 0.0000
Cl(2) 0.0418(7) 0.0299(7) 0.0443(8) 0.0027(6) 0.0219(6) 0.0004(6)
Cl(3) 0.0245(9) 0.033(1) 0.055(1) 0.0000 0.0248(8) 0.0000
O(11) 0.050(2) 0.048(2) 0.031(2) -0.005(2) -0.002(2) 0.000(2)
O(12) 0.061(3) 0.076(3) 0.139(4) 0.026(2) 0.038(3) -0.044(3)
O(21) 0.123(4) 0.021(2) 0.085(3) 0.009(2) 0.064(3) 0.003(2)
O(22) 0.110(3) 0.036(2) 0.083(3) 0.020(2) 0.062(3) -0.003(2)
O(23) 0.042(2) 0.082(3) 0.107(3) -0.015(2) 0.026(2) 0.010(3)
O(24) 0.065(3) 0.135(4) 0.047(2) 0.007(3) 0.012(2) 0.000(3)
O(31) 0.027(2) 0.030(2) 0.026(2) -0.017(1) 0.010(1) -0.007(2)
O(50) 0.053(3) 0.064(3) 0.094(3) 0.006(3) 0.018(3) -0.001(3)
N(1) 0.037(3) 0.047(3) 0.028(3) -0.009(2) 0.015(2) -0.011(2)
N(12) 0.014(2) 0.016(2) 0.025(2) 0.000(2) 0.009(2) -0.002(2)
N(15) 0.021(2) 0.014(2) 0.027(2) -0.002(2) 0.006(2) 0.000(2)
N(22) 0.018(2) 0.019(2) 0.020(2) 0.002(2) 0.008(2) 0.002(2)
N(25) 0.017(2) 0.015(2) 0.024(2) 0.000(2) 0.008(2) 0.001(2)
N(32) 0.020(2) 0.018(2) 0.017(2) -0.006(2) 0.010(2) 0.000(2)
N(35) 0.016(2) 0.019(2) 0.019(2) 0.000(2) 0.007(2) 0.002(2)
C(1) 0.026(3) 0.029(3) 0.028(3) -0.002(2) 0.018(2) -0.001(2)
C(2) 0.021(2) 0.022(3) 0.018(2) -0.003(2) 0.007(2) -0.006(2)
C(3) 0.023(3) 0.021(3) 0.021(3) -0.003(2) 0.006(2) -0.003(2)
C(4) 0.030(3) 0.039(3) 0.030(3) -0.005(3) 0.006(2) -0.004(3)
C(11) 0.025(3) 0.025(3) 0.020(3) -0.002(2) 0.011(2) -0.002(2)
C(13) 0.027(3) 0.020(3) 0.033(3) 0.008(2) 0.010(2) -0.001(2)
C(14) 0.023(3) 0.028(3) 0.030(3) 0.015(2) 0.003(2) 0.006(2)
C(16) 0.024(3) 0.032(3) 0.019(3) 0.001(2) -0.002(2) -0.005(2)
C(21) 0.023(3) 0.026(3) 0.019(2) 0.001(2) 0.005(2) 0.002(2)
C(23) 0.021(3) 0.020(3) 0.029(3) 0.000(2) 0.012(2) 0.008(2)
C(24) 0.027(3) 0.014(3) 0.038(3) -0.004(2) 0.015(2) 0.003(2)
C(26) 0.023(3) 0.026(3) 0.033(3) -0.003(2) 0.009(2) -0.006(2)
C(31) 0.018(2) 0.020(3) 0.025(3) 0.001(2) 0.008(2) 0.001(2)
C(33) 0.027(3) 0.027(3) 0.026(3) -0.006(2) 0.014(2) -0.003(2)
C(34) 0.026(3) 0.023(3) 0.028(3) -0.006(2) 0.016(2) -0.002(2)
C(36) 0.026(3) 0.026(3) 0.024(3) 0.003(2) 0.009(2) -0.006(2)

loop_
_atom_type_symbol
_atom_type_oxidation_number
_atom_type_number_in_cell
_atom_type_scat_dispersion_real
_atom_type_scat_dispersion_imag
_atom_type_scat_source
C 0 128 0.017 0.009
;International Tables for Crystallography
(1992, Vol. C, Tables 4.2.6.8 and 6.1.1.1)
;
H 0 256 0.000 0.000
;International Tables for Crystallography
(1992, Vol. C, Table 6.1.1.2)
;
Cl 0 16 0.348 0.702
;International Tables for Crystallography
(1992, Vol. C, Tables 4.2.6.8 and 6.1.1.1)
;
Co 0 8 -2.464 3.608
;International Tables for Crystallography
(1992, Vol. C, Tables 4.2.6.8 and 6.1.1.1)
;
N 0 56 0.029 0.018
;International Tables for Crystallography
(1992, Vol. C, Tables 4.2.6.8 and 6.1.1.1)
;
O 0 64 0.047 0.032
;International Tables for Crystallography
(1992, Vol. C, Tables 4.2.6.8 and 6.1.1.1)
;

loop_
_geom_angle_atom_site_label_1
_geom_angle_atom_site_label_2
_geom_angle_atom_site_label_3
_geom_angle
_geom_angle_site_symmetry_1
_geom_angle_site_symmetry_2
_geom_angle_site_symmetry_3
_geom_angle_publ_flag
N(12) Co(1) N(15) 86.5(1) . . . yes
N(12) Co(1) N(22) 90.2(1) . . . yes
N(12) Co(1) N(25) 92.5(1) . . . yes
N(12) Co(1) N(32) 90.5(1) . . . yes
N(12) Co(1) N(35) 170.9(1) . . . yes
N(15) Co(1) N(22) 175.1(1) . . . yes
N(15) Co(1) N(25) 89.9(1) . . . yes
N(15) Co(1) N(32) 94.6(1) . . . yes
N(15) Co(1) N(35) 87.9(1) . . . yes
N(22) Co(1) N(25) 86.7(1) . . . yes
N(22) Co(1) N(32) 89.0(1) . . . yes
N(22) Co(1) N(35) 95.9(1) . . . yes
N(25) Co(1) N(32) 174.8(1) . . . yes
N(25) Co(1) N(35) 94.6(1) . . . yes
N(32) Co(1) N(35) 82.9(1) . . . yes
O(11) Cl(1) O(11) 110.0(3) . . 2 yes
O(11) Cl(1) O(12) 108.3(2) . . . yes
O(11) Cl(1) O(12) 109.5(2) . . 2 yes
O(11) Cl(1) O(12) 109.5(2) 2 . . yes
O(11) Cl(1) O(12) 108.3(2) 2 . 2 yes
O(12) Cl(1) O(12) 111.2(4) . . 2 yes
O(21) Cl(2) O(22) 109.0(2) . . . yes
O(21) Cl(2) O(23) 109.9(2) . . . yes
O(21) Cl(2) O(24) 108.5(3) . . . yes
O(22) Cl(2) O(23) 111.1(2) . . . yes
O(22) Cl(2) O(24) 109.3(2) . . . yes
O(23) Cl(2) O(24) 109.0(2) . . . yes
H(50A) O(50) H(50B) 107(5) . . . no
Co(1) N(12) C(11) 117.8(3) . . . yes
Co(1) N(12) C(13) 107.3(3) . . . yes
Co(1) N(12) H(12) 107(3) . . . no
C(11) N(12) C(13) 111.6(3) . . . yes
C(11) N(12) H(12) 106(3) . . . no
C(13) N(12) H(12) 107(3) . . . no
Co(1) N(15) C(14) 107.1(3) . . . yes
Co(1) N(15) C(16) 117.9(3) . . . yes
Co(1) N(15) H(15) 106(3) . . . no
C(14) N(15) C(16) 112.8(3) . . . yes
C(14) N(15) H(15) 102(3) . . . no
C(16) N(15) H(15) 109(3) . . . no
Co(1) N(22) C(21) 117.7(3) . . . yes
Co(1) N(22) C(23) 106.7(3) . . . yes
Co(1) N(22) H(22) 104(3) . . . no
C(21) N(22) C(23) 112.9(3) . . . yes
C(21) N(22) H(22) 106(3) . . . no
C(23) N(22) H(22) 109(3) . . . no
Co(1) N(25) C(24) 107.2(3) . . . yes
Co(1) N(25) C(26) 117.3(3) . . . yes
Co(1) N(25) H(25) 102(3) . . . no
C(24) N(25) C(26) 113.7(3) . . . yes
C(24) N(25) H(25) 108(3) . . . no
C(26) N(25) H(25) 108(3) . . . no
Co(1) N(32) C(31) 125.1(3) . . . yes
Co(1) N(32) C(33) 117.1(3) . . . yes
C(31) N(32) C(33) 116.2(3) . . . yes
Co(1) N(35) C(34) 107.9(2) . . . yes
Co(1) N(35) C(36) 115.9(3) . . . yes
Co(1) N(35) H(35) 106(2) . . . no
C(34) N(35) C(36) 110.9(3) . . . yes
C(34) N(35) H(35) 110(2) . . . no
C(36) N(35) H(35) 106(2) . . . no
N(1) C(1) C(2) 178.4(5) . . . yes
C(1) C(2) C(11) 107.1(3) . . . yes
C(1) C(2) C(21) 107.2(4) . . . yes
C(1) C(2) C(31) 109.3(3) . . . yes
C(11) C(2) C(21) 111.3(3) . . . yes
C(11) C(2) C(31) 113.8(3) . . . yes
C(21) C(2) C(31) 107.9(3) . . . yes
C(4) C(3) C(16) 108.5(4) . . . yes
C(4) C(3) C(26) 108.1(4) . . . yes
C(4) C(3) C(36) 107.6(4) . . . yes
C(16) C(3) C(26) 109.5(4) . . . yes
C(16) C(3) C(36) 112.5(4) . . . yes
C(26) C(3) C(36) 110.4(4) . . . yes
C(3) C(4) H(4A) 110(3) . . . no
C(3) C(4) H(4B) 110(3) . . . no
C(3) C(4) H(4C) 112(3) . . . no
H(4A) C(4) H(4B) 112(4) . . . no
H(4A) C(4) H(4C) 102(4) . . . no
H(4B) C(4) H(4C) 111(4) . . . no
N(12) C(11) C(2) 112.2(3) . . . yes
N(12) C(11) H(11A) 110(2) . . . no
N(12) C(11) H(11B) 107(2) . . . no
C(2) C(11) H(11A) 107(2) . . . no
C(2) C(11) H(11B) 109(2) . . . no
H(11A) C(11) H(11B) 112(3) . . . no
N(12) C(13) C(14) 107.6(4) . . . yes
N(12) C(13) H(13A) 109(2) . . . no
N(12) C(13) H(13B) 106(2) . . . no
C(14) C(13) H(13A) 112(3) . . . no
C(14) C(13) H(13B) 111(2) . . . no
H(13A) C(13) H(13B) 112(3) . . . no
N(15) C(14) C(13) 106.7(4) . . . yes
N(15) C(14) H(14A) 111(3) . . . no
N(15) C(14) H(14B) 109(2) . . . no
C(13) C(14) H(14A) 113(3) . . . no
C(13) C(14) H(14B) 113(2) . . . no
H(14A) C(14) H(14B) 104(3) . . . no
N(15) C(16) C(3) 113.3(4) . . . yes
N(15) C(16) H(16A) 113(2) . . . no
N(15) C(16) H(16B) 106(3) . . . no
C(3) C(16) H(16A) 110(2) . . . no
C(3) C(16) H(16B) 108(3) . . . no
H(16A) C(16) H(16B) 105(3) . . . no
N(22) C(21) C(2) 112.1(3) . . . yes
N(22) C(21) H(21A) 107(2) . . . no
N(22) C(21) H(21B) 110(2) . . . no
C(2) C(21) H(21A) 112(2) . . . no
C(2) C(21) H(21B) 110(2) . . . no
H(21A) C(21) H(21B) 106(3) . . . no
N(22) C(23) C(24) 106.6(3) . . . yes
N(22) C(23) H(23A) 109(2) . . . no
N(22) C(23) H(23B) 108(2) . . . no
C(24) C(23) H(23A) 113(2) . . . no
C(24) C(23) H(23B) 115(2) . . . no
H(23A) C(23) H(23B) 105(3) . . . no
N(25) C(24) C(23) 107.0(3) . . . yes
N(25) C(24) H(24A) 109(2) . . . no
N(25) C(24) H(24B) 112(2) . . . no
C(23) C(24) H(24A) 110(2) . . . no
C(23) C(24) H(24B) 111(2) . . . no
H(24A) C(24) H(24B) 108(3) . . . no
N(25) C(26) C(3) 114.3(4) . . . yes
N(25) C(26) H(26A) 108(2) . . . no
N(25) C(26) H(26B) 107(2) . . . no
C(3) C(26) H(26A) 107(2) . . . no
C(3) C(26) H(26B) 110(2) . . . no
H(26A) C(26) H(26B) 110(3) . . . no
O(31) C(31) N(32) 126.1(4) . . . yes
O(31) C(31) C(2) 119.7(4) . . . yes
N(32) C(31) C(2) 113.9(3) . . . yes
N(32) C(33) C(34) 108.3(3) . . . yes
N(32) C(33) H(33A) 110(2) . . . no
N(32) C(33) H(33B) 108(2) . . . no
C(34) C(33) H(33A) 107(2) . . . no
C(34) C(33) H(33B) 110(2) . . . no
H(33A) C(33) H(33B) 114(3) . . . no
N(35) C(34) C(33) 110.9(3) . . . yes
N(35) C(34) H(34A) 104(2) . . . no
N(35) C(34) H(34B) 109(2) . . . no
C(33) C(34) H(34A) 112(2) . . . no
C(33) C(34) H(34B) 109(2) . . . no
H(34A) C(34) H(34B) 111(3) . . . no
N(35) C(36) C(3) 113.7(4) . . . yes
N(35) C(36) H(36A) 110(2) . . . no
N(35) C(36) H(36B) 109(2) . . . no
C(3) C(36) H(36A) 108(2) . . . no
C(3) C(36) H(36B) 107(2) . . . no
H(36A) C(36) H(36B) 109(3) . . . no

loop_
_geom_bond_atom_site_label_1
_geom_bond_atom_site_label_2
_geom_bond_distance
_geom_bond_site_symmetry_1
_geom_bond_site_symmetry_2
_geom_bond_publ_flag
Co(1) N(12) 1.980(3) . . yes
Co(1) N(15) 1.971(4) . . yes
Co(1) N(22) 1.983(3) . . yes
Co(1) N(25) 1.976(3) . . yes
Co(1) N(32) 1.898(3) . . yes
Co(1) N(35) 1.971(3) . . yes
Cl(1) O(11) 1.434(3) . . yes
Cl(1) O(11) 1.434(3) . 2 yes
Cl(1) O(12) 1.416(3) . . yes
Cl(1) O(12) 1.416(3) . 2 yes
Cl(2) O(21) 1.421(3) . . yes
Cl(2) O(22) 1.412(3) . . yes
Cl(2) O(23) 1.410(3) . . yes
Cl(2) O(24) 1.426(4) . . yes
O(31) C(31) 1.259(4) . . yes
O(50) H(50A) 0.89(5) . . no
O(50) H(50B) 1.00(5) . . no
N(1) C(1) 1.129(5) . . yes
N(12) C(11) 1.495(5) . . yes
N(12) C(13) 1.482(5) . . yes
N(12) H(12) 0.87(3) . . no
N(15) C(14) 1.493(5) . . yes
N(15) C(16) 1.503(5) . . yes
N(15) H(15) 0.81(3) . . no
N(22) C(21) 1.491(5) . . yes
N(22) C(23) 1.497(5) . . yes
N(22) H(22) 0.88(3) . . no
N(25) C(24) 1.495(5) . . yes
N(25) C(26) 1.494(5) . . yes
N(25) H(25) 0.85(3) . . no
N(32) C(31) 1.298(5) . . yes
N(32) C(33) 1.467(5) . . yes
N(35) C(34) 1.499(5) . . yes
N(35) C(36) 1.492(5) . . yes
N(35) H(35) 0.95(3) . . no
C(1) C(2) 1.479(5) . . yes
C(2) C(11) 1.534(5) . . yes
C(2) C(21) 1.548(6) . . yes
C(2) C(31) 1.548(5) . . yes
C(3) C(4) 1.525(6) . . yes
C(3) C(16) 1.527(6) . . yes
C(3) C(26) 1.523(6) . . yes
C(3) C(36) 1.527(5) . . yes
C(4) H(4A) 0.95(4) . . no
C(4) H(4B) 0.96(4) . . no
C(4) H(4C) 0.88(4) . . no
C(11) H(11A) 1.00(4) . . no
C(11) H(11B) 0.98(3) . . no
C(13) C(14) 1.492(6) . . yes
C(13) H(13A) 0.93(4) . . no
C(13) H(13B) 1.03(4) . . no
C(14) H(14A) 0.90(4) . . no
C(14) H(14B) 1.10(4) . . no
C(16) H(16A) 0.99(4) . . no
C(16) H(16B) 0.90(4) . . no
C(21) H(21A) 1.01(4) . . no
C(21) H(21B) 0.95(4) . . no
C(23) C(24) 1.497(6) . . yes
C(23) H(23A) 1.04(3) . . no
C(23) H(23B) 0.96(4) . . no
C(24) H(24A) 0.98(4) . . no
C(24) H(24B) 0.94(4) . . no
C(26) H(26A) 0.98(4) . . no
C(26) H(26B) 0.95(4) . . no
C(33) C(34) 1.512(6) . . yes
C(33) H(33A) 0.96(4) . . no
C(33) H(33B) 1.01(4) . . no
C(34) H(34A) 1.03(4) . . no
C(34) H(34B) 0.97(3) . . no
C(36) H(36A) 0.94(4) . . no
C(36) H(36B) 1.06(4) . . no

loop_
_geom_contact_atom_site_label_1
_geom_contact_atom_site_label_2
_geom_contact_distance
_geom_contact_site_symmetry_1
_geom_contact_site_symmetry_2
_geom_contact_publ_flag
Cl(3) N(12) 3.219(3) . . no
Cl(3) N(12) 3.219(3) . 2_655 no
Cl(3) N(25) 3.275(3) . . no
Cl(3) N(25) 3.275(3) . 2_655 no
O(11) C(16) 3.151(5) . 7_556 no
O(11) C(13) 3.317(5) . 5_455 no
O(11) C(13) 3.334(5) . 6 no
O(11) O(50) 3.361(5) . . no
O(12) O(50) 3.034(5) . . no
O(12) C(24) 3.296(5) . 6_545 no
O(12) C(4) 3.370(7) . 8_454 no
O(12) O(23) 3.389(5) . . no
O(21) N(15) 2.939(4) . 6 no
O(21) C(14) 3.340(6) . 6 no
O(21) C(11) 3.447(5) . 7 no
O(21) C(16) 3.483(6) . 6 no
O(22) C(21) 3.488(5) . 7 no
O(22) C(11) 3.539(6) . 7 no
O(22) C(36) 3.588(6) . 6_545 no
O(23) C(26) 3.582(6) . 6_545 no
O(24) O(50) 3.004(6) . . no
O(24) C(21) 3.496(6) . . no
O(31) N(35) 2.808(4) . 6_545 no
O(31) N(22) 2.902(4) . 6_545 no
O(31) C(36) 3.396(5) . 6_545 no
O(31) C(24) 3.454(5) . 6_545 no
O(31) C(23) 3.481(5) . 6_545 no
O(31) O(50) 3.594(5) . 6_545 no
O(50) C(24) 3.510(6) . 6_545 no
O(50) C(33) 3.542(6) . . no
O(50) C(11) 3.558(6) . 6 no
N(1) C(36) 3.197(6) . 6_545 no
N(1) C(34) 3.204(6) . 4_554 no
N(1) C(33) 3.218(6) . 4_554 no
N(1) N(35) 3.563(5) . 6_545 no

loop_
_geom_torsion_atom_site_label_1
_geom_torsion_atom_site_label_2
_geom_torsion_atom_site_label_3
_geom_torsion_atom_site_label_4
_geom_torsion_site_symmetry_1
_geom_torsion_site_symmetry_2
_geom_torsion_site_symmetry_3
_geom_torsion_site_symmetry_4
_geom_torsion
_geom_torsion_publ_flag
Co(1) N(12) C(11) C(2) . . . . -6.0(5) no
Co(1) N(12) C(13) C(14) . . . . -39.9(4) no
Co(1) N(15) C(14) C(13) . . . . -42.4(4) no
Co(1) N(15) C(16) C(3) . . . . -10.6(5) no
Co(1) N(22) C(21) C(2) . . . . -7.8(5) no
Co(1) N(22) C(23) C(24) . . . . -42.7(4) no
Co(1) N(25) C(24) C(23) . . . . -41.1(4) no
Co(1) N(25) C(26) C(3) . . . . -11.1(5) no
Co(1) N(32) C(31) O(31) . . . . -176.6(3) no
Co(1) N(32) C(31) C(2) . . . . -3.2(5) no
Co(1) N(32) C(33) C(34) . . . . 4.2(5) no
Co(1) N(35) C(34) C(33) . . . . -37.3(4) no
Co(1) N(35) C(36) C(3) . . . . -24.6(5) no
O(31) C(31) N(32) C(33) . . . . -11.7(6) no
O(31) C(31) C(2) C(1) . . . . -4.4(5) no
O(31) C(31) C(2) C(11) . . . . -124.1(4) no
O(31) C(31) C(2) C(21) . . . . 111.8(4) no
N(1) C(1) C(2) C(11) . . . . -90.8(2) no
N(1) C(1) C(2) C(21) . . . . 28.8(2) no
N(1) C(1) C(2) C(31) . . . . 145.5(2) no
N(12) Co(1) N(15) C(14) . . . . 16.5(3) no
N(12) Co(1) N(15) C(16) . . . . 144.9(3) no
N(12) Co(1) N(22) C(21) . . . . 51.5(3) no
N(12) Co(1) N(22) C(23) . . . . -76.4(3) no
N(12) Co(1) N(25) C(24) . . . . 103.9(3) no
N(12) Co(1) N(25) C(26) . . . . -126.8(3) no
N(12) Co(1) N(32) C(31) . . . . -42.3(3) no
N(12) Co(1) N(32) C(33) . . . . 153.0(3) no
N(12) Co(1) N(35) C(34) . . . . -12(1) no
N(12) Co(1) N(35) C(36) . . . . 113.0(9) no
N(12) C(11) C(2) C(1) . . . . -174.6(3) no
N(12) C(11) C(2) C(21) . . . . 68.5(5) no
N(12) C(11) C(2) C(31) . . . . -53.7(5) no
N(12) C(13) C(14) N(15) . . . . 54.7(5) no
N(15) Co(1) N(12) C(11) . . . . 139.8(3) no
N(15) Co(1) N(12) C(13) . . . . 12.9(3) no
N(15) Co(1) N(22) C(21) . . . . 99(2) no
N(15) Co(1) N(22) C(23) . . . . -29(2) no
N(15) Co(1) N(25) C(24) . . . . -169.6(3) no
N(15) Co(1) N(25) C(26) . . . . -40.4(3) no
N(15) Co(1) N(32) C(31) . . . . -128.7(3) no
N(15) Co(1) N(32) C(33) . . . . 66.5(3) no
N(15) Co(1) N(35) C(34) . . . . -63.5(3) no
N(15) Co(1) N(35) C(36) . . . . 61.6(3) no
N(15) C(16) C(3) C(4) . . . . -174.6(4) no
N(15) C(16) C(3) C(26) . . . . -56.8(5) no
N(15) C(16) C(3) C(36) . . . . 66.4(5) no
N(22) Co(1) N(12) C(11) . . . . -43.8(3) no
N(22) Co(1) N(12) C(13) . . . . -170.8(3) no
N(22) Co(1) N(15) C(14) . . . . -31(2) no
N(22) Co(1) N(15) C(16) . . . . 97(2) no
N(22) Co(1) N(25) C(24) . . . . 13.8(3) no
N(22) Co(1) N(25) C(26) . . . . 143.1(3) no
N(22) Co(1) N(32) C(31) . . . . 47.9(3) no
N(22) Co(1) N(32) C(33) . . . . -116.8(3) no
N(22) Co(1) N(35) C(34) . . . . 119.7(3) no
N(22) Co(1) N(35) C(36) . . . . -115.2(3) no
N(22) C(21) C(2) C(1) . . . . -177.2(3) no
N(22) C(21) C(2) C(11) . . . . -60.3(5) no
N(22) C(21) C(2) C(31) . . . . 65.3(4) no
N(22) C(23) C(24) N(25) . . . . 55.8(4) no
N(25) Co(1) N(12) C(11) . . . . -130.5(3) no
N(25) Co(1) N(12) C(13) . . . . 102.6(3) no
N(25) Co(1) N(15) C(14) . . . . -76.0(3) no
N(25) Co(1) N(15) C(16) . . . . 52.4(3) no
N(25) Co(1) N(22) C(21) . . . . 144.0(3) no
N(25) Co(1) N(22) C(23) . . . . 16.1(3) no
N(25) Co(1) N(32) C(31) . . . . 82(2) no
N(25) Co(1) N(32) C(33) . . . . -82(2) no
N(25) Co(1) N(35) C(34) . . . . -153.1(3) no
N(25) Co(1) N(35) C(36) . . . . -28.1(3) no
N(25) C(26) C(3) C(4) . . . . -171.9(4) no
N(25) C(26) C(3) C(16) . . . . 70.1(5) no
N(25) C(26) C(3) C(36) . . . . -54.4(5) no
N(32) Co(1) N(12) C(11) . . . . 45.2(3) no
N(32) Co(1) N(12) C(13) . . . . -81.7(3) no
N(32) Co(1) N(15) C(14) . . . . 106.7(3) no
N(32) Co(1) N(15) C(16) . . . . -124.9(3) no
N(32) Co(1) N(22) C(21) . . . . -38.9(3) no
N(32) Co(1) N(22) C(23) . . . . -166.9(3) no
N(32) Co(1) N(25) C(24) . . . . -21(2) no
N(32) Co(1) N(25) C(26) . . . . 109(2) no
N(32) Co(1) N(35) C(34) . . . . 31.5(3) no
N(32) Co(1) N(35) C(36) . . . . 156.5(3) no
N(32) C(31) C(2) C(1) . . . . -178.3(4) no
N(32) C(31) C(2) C(11) . . . . 62.1(5) no
N(32) C(31) C(2) C(21) . . . . -62.0(4) no
N(32) C(33) C(34) N(35) . . . . 21.8(5) no
N(35) Co(1) N(12) C(11) . . . . 88.3(9) no
N(35) Co(1) N(12) C(13) . . . . -39(1) no
N(35) Co(1) N(15) C(14) . . . . -170.6(3) no
N(35) Co(1) N(15) C(16) . . . . -42.2(3) no
N(35) Co(1) N(22) C(21) . . . . -121.7(3) no
N(35) Co(1) N(22) C(23) . . . . 110.4(3) no
N(35) Co(1) N(25) C(24) . . . . -81.8(3) no
N(35) Co(1) N(25) C(26) . . . . 47.5(3) no
N(35) Co(1) N(32) C(31) . . . . 144.0(4) no
N(35) Co(1) N(32) C(33) . . . . -20.7(3) no
N(35) C(36) C(3) C(4) . . . . -165.7(4) no
N(35) C(36) C(3) C(16) . . . . -46.3(5) no
N(35) C(36) C(3) C(26) . . . . 76.5(5) no
C(2) C(11) N(12) C(13) . . . . 118.8(4) no
C(2) C(21) N(22) C(23) . . . . 117.2(4) no
C(2) C(31) N(32) C(33) . . . . 161.6(3) no
C(3) C(16) N(15) C(14) . . . . 115.0(4) no
C(3) C(26) N(25) C(24) . . . . 115.0(4) no
C(3) C(36) N(35) C(34) . . . . 98.9(4) no
C(11) N(12) C(13) C(14) . . . . -170.3(3) no
C(13) C(14) N(15) C(16) . . . . -173.8(4) no
C(21) N(22) C(23) C(24) . . . . -173.5(3) no
C(23) C(24) N(25) C(26) . . . . -172.5(3) no
C(31) N(32) C(33) C(34) . . . . -161.9(4) no
C(33) C(34) N(35) C(36) . . . . -165.2(4) no
